data_4318261
loop_
_publ_author_name
'Zengquan Qin'
'Michael C. Jennings'
'Richard J. Puddephatt'

_publ_section_title
;
 Molecular Triangle of Palladium(II) and Its Anion Binding Properties
;
_journal_name_full 'Inorganic Chemistry'
_journal_page_first 3967
_journal_page_last 3974
_journal_paper_doi 10.1021/ic020227q
_journal_volume 41
_journal_year 2002
_chemical_formula_sum 'C18 H24 Cl2 N2 Pd'
_chemical_formula_weight 445.69
_chemical_name_systematic
;
  ?
;
_space_group_IT_number 14
_symmetry_cell_setting monoclinic
_symmetry_space_group_name_Hall '-P 2ybc'
_symmetry_space_group_name_H-M 'P 1 21/c 1'
_atom_sites_solution_hydrogens geom
_atom_sites_solution_primary Patterson
_atom_sites_solution_secondary difmap
_audit_creation_method SHELXL-97
_cell_angle_alpha 90.00
_cell_angle_beta 96.632(6)
_cell_angle_gamma 90.00
_cell_formula_units_Z 4
_cell_length_a 7.4164(7)
_cell_length_b 19.215(2)
_cell_length_c 13.0162(14)
_cell_measurement_temperature 200(2)
_cell_volume 1842.5(3)
_computing_cell_refinement 'Nonius DENZO'
_computing_data_collection 'Nonius COLLECT'
_computing_data_reduction 'Nonius DENZO'
_computing_molecular_graphics 'Bruker SHELXTL'
_computing_publication_material 'Bruker SHELXTL'
_computing_structure_refinement 'SHELXL-97 (Sheldrick, 1997)'
_computing_structure_solution 'SHELXS-97 (Sheldrick, 1990)'
_diffrn_ambient_temperature 200(2)
_diffrn_measured_fraction_theta_full 0.984
_diffrn_measured_fraction_theta_max 0.984
_diffrn_measurement_device_type 'Nonius Kappa CCD'
_diffrn_measurement_method 'phi/omega scans'
_diffrn_radiation_monochromator graphite
_diffrn_radiation_source 'fine-focus sealed tube'
_diffrn_radiation_type MoK\a
_diffrn_radiation_wavelength 0.71073
_diffrn_reflns_av_R_equivalents 0.151
_diffrn_reflns_av_sigmaI/netI 0.2562
_diffrn_reflns_limit_h_max 8
_diffrn_reflns_limit_h_min -8
_diffrn_reflns_limit_k_max 16
_diffrn_reflns_limit_k_min -22
_diffrn_reflns_limit_l_max 15
_diffrn_reflns_limit_l_min -15
_diffrn_reflns_number 12565
_diffrn_reflns_theta_full 24.72
_diffrn_reflns_theta_max 24.72
_diffrn_reflns_theta_min 2.64
_exptl_absorpt_coefficient_mu 1.298
_exptl_absorpt_correction_T_max 0.9427
_exptl_absorpt_correction_T_min 0.7915
_exptl_absorpt_correction_type integration
_exptl_crystal_colour 'dark yellow'
_exptl_crystal_density_diffrn 1.607
_exptl_crystal_density_method 'not measured'
_exptl_crystal_description needle
_exptl_crystal_F_000 904
_exptl_crystal_size_max 0.19
_exptl_crystal_size_mid 0.07
_exptl_crystal_size_min 0.05
_refine_diff_density_max 0.796
_refine_diff_density_min -0.844
_refine_diff_density_rms 0.146
_refine_ls_extinction_method none
_refine_ls_goodness_of_fit_ref 0.787
_refine_ls_hydrogen_treatment mixed
_refine_ls_matrix_type full
_refine_ls_number_parameters 208
_refine_ls_number_reflns 3098
_refine_ls_number_restraints 0
_refine_ls_restrained_S_all 0.787
_refine_ls_R_factor_all 0.1766
_refine_ls_R_factor_gt 0.0475
_refine_ls_shift/su_max 0.032
_refine_ls_shift/su_mean 0.003
_refine_ls_structure_factor_coef Fsqd
_refine_ls_weighting_details 'calc w=1/[\s^2^(Fo^2^)+(0.0000P)^2^+0.0000P] where P=(Fo^2^+2Fc^2^)/3'
_refine_ls_weighting_scheme calc
_refine_ls_wR_factor_gt 0.0556
_refine_ls_wR_factor_ref 0.0809
_reflns_number_gt 1316
_reflns_number_total 3098
_reflns_threshold_expression >2sigma(I)
_cod_data_source_file ic020227q_1.cif
_cod_data_source_block complex4
_cod_depositor_comments
;
The following automatic conversions were performed:

'_symmetry_cell_setting' value 'Monoclinic' changed to 'monoclinic'
according to the built-in table from CIF Core dictionary named
'cif_core.dic' version 2.4.1 from 2010-06-29.

Automatic conversion script
Id: cif_fix_values 1646 2011-03-28 12:23:43Z adriana 
;
_cod_database_code 4318261

loop_
_symmetry_equiv_pos_as_xyz
'x, y, z'
'-x, y+1/2, -z+1/2'
'-x, -y, -z'
'x, -y-1/2, z-1/2'

loop_
_atom_site_label
_atom_site_type_symbol
_atom_site_fract_x
_atom_site_fract_y
_atom_site_fract_z
_atom_site_U_iso_or_equiv
_atom_site_adp_type
_atom_site_occupancy
_atom_site_symmetry_multiplicity
_atom_site_calc_flag
_atom_site_refinement_flags
_atom_site_disorder_assembly
_atom_site_disorder_group
Pd Pd 0.74161(8) 0.58060(3) 1.12720(5) 0.0311(2) Uani 1 1 d . . .
Cl1 Cl 0.7909(2) 0.69796(10) 1.14059(16) 0.0472(6) Uani 1 1 d . . .
Cl2 Cl 0.6946(2) 0.57687(11) 1.29715(14) 0.0454(6) Uani 1 1 d . . .
N1 N 0.7152(7) 0.4766(3) 1.1037(5) 0.0270(18) Uani 1 1 d . . .
C2 C 0.6913(8) 0.4288(5) 1.1755(5) 0.037(2) Uani 1 1 d . . .
H2A H 0.6747 0.4445 1.2430 0.045 Uiso 1 1 calc R . .
C3 C 0.6893(9) 0.3586(4) 1.1575(6) 0.039(2) Uani 1 1 d . . .
H3A H 0.6701 0.3272 1.2115 0.047 Uiso 1 1 calc R . .
C4 C 0.7153(9) 0.3331(4) 1.0607(6) 0.027(2) Uani 1 1 d . . .
C5 C 0.7375(8) 0.3834(4) 0.9845(6) 0.025(2) Uani 1 1 d . . .
H5A H 0.7510 0.3687 0.9162 0.030 Uiso 1 1 calc R . .
C6 C 0.7401(9) 0.4536(5) 1.0070(6) 0.023(2) Uani 1 1 d . . .
C7 C 0.7603(8) 0.5093(4) 0.9330(6) 0.021(2) Uani 1 1 d . . .
C8 C 0.7698(8) 0.5000(4) 0.8286(6) 0.028(2) Uani 1 1 d . . .
H8A H 0.7660 0.4541 0.8013 0.033 Uiso 1 1 calc R . .
C9 C 0.7847(9) 0.5557(4) 0.7623(6) 0.023(2) Uani 1 1 d . . .
C10 C 0.7937(8) 0.6212(4) 0.8083(6) 0.030(2) Uani 1 1 d . . .
H10A H 0.8060 0.6613 0.7668 0.036 Uiso 1 1 calc R . .
C11 C 0.7850(8) 0.6290(4) 0.9124(6) 0.027(2) Uani 1 1 d . . .
H11A H 0.7899 0.6745 0.9411 0.033 Uiso 1 1 calc R . .
N12 N 0.7699(6) 0.5750(4) 0.9742(4) 0.0247(16) Uani 1 1 d . . .
C13 C 0.7214(9) 0.2552(4) 1.0411(6) 0.033(2) Uani 1 1 d . . .
C14 C 0.5518(9) 0.2209(4) 1.0806(5) 0.047(2) Uani 1 1 d . . .
H14A H 0.5552 0.1705 1.0694 0.070 Uiso 1 1 calc R . .
H14B H 0.4413 0.2402 1.0426 0.070 Uiso 1 1 calc R . .
H14C H 0.5522 0.2304 1.1546 0.070 Uiso 1 1 calc R . .
C15 C 0.7206(8) 0.2379(4) 0.9271(5) 0.043(2) Uani 1 1 d . . .
H15A H 0.8288 0.2578 0.9017 0.065 Uiso 1 1 calc R . .
H15B H 0.6116 0.2576 0.8879 0.065 Uiso 1 1 calc R . .
H15C H 0.7209 0.1873 0.9181 0.065 Uiso 1 1 calc R . .
C16 C 0.8928(9) 0.2252(4) 1.1039(6) 0.057(3) Uani 1 1 d . . .
H16A H 1.0010 0.2455 1.0792 0.085 Uiso 1 1 calc R . .
H16B H 0.8949 0.1745 1.0951 0.085 Uiso 1 1 calc R . .
H16C H 0.8914 0.2363 1.1772 0.085 Uiso 1 1 calc R . .
C17 C 0.7825(9) 0.5483(4) 0.6450(6) 0.027(2) Uani 1 1 d . . .
C18 C 0.9402(9) 0.5893(4) 0.6062(5) 0.050(2) Uani 1 1 d . . .
H18A H 1.0560 0.5712 0.6396 0.075 Uiso 1 1 calc R . .
H18B H 0.9292 0.6386 0.6232 0.075 Uiso 1 1 calc R . .
H18C H 0.9356 0.5839 0.5311 0.075 Uiso 1 1 calc R . .
C19 C 0.5999(8) 0.5783(4) 0.5952(5) 0.046(2) Uani 1 1 d . . .
H19A H 0.4997 0.5526 0.6205 0.069 Uiso 1 1 calc R . .
H19B H 0.5923 0.5737 0.5198 0.069 Uiso 1 1 calc R . .
H19C H 0.5916 0.6275 0.6136 0.069 Uiso 1 1 calc R . .
C20 C 0.7958(9) 0.4718(4) 0.6134(5) 0.039(2) Uani 1 1 d . . .
H20A H 0.6949 0.4456 0.6370 0.058 Uiso 1 1 calc R . .
H20B H 0.9112 0.4524 0.6450 0.058 Uiso 1 1 calc R . .
H20C H 0.7897 0.4686 0.5379 0.058 Uiso 1 1 calc R . .

loop_
_atom_site_aniso_label
_atom_site_aniso_U_11
_atom_site_aniso_U_22
_atom_site_aniso_U_33
_atom_site_aniso_U_23
_atom_site_aniso_U_13
_atom_site_aniso_U_12
Pd 0.0344(3) 0.0321(4) 0.0269(4) -0.0035(4) 0.0038(3) -0.0021(4)
Cl1 0.0701(15) 0.0328(14) 0.0387(14) -0.0104(12) 0.0059(12) -0.0086(11)
Cl2 0.0634(13) 0.0458(15) 0.0291(13) -0.0060(13) 0.0140(10) -0.0022(13)
N1 0.025(4) 0.024(5) 0.033(5) 0.002(4) 0.011(4) -0.007(3)
C2 0.046(5) 0.055(7) 0.012(5) -0.005(5) 0.006(4) -0.008(5)
C3 0.049(6) 0.027(6) 0.044(6) 0.007(5) 0.010(5) -0.007(5)
C4 0.026(5) 0.031(6) 0.026(5) 0.001(5) 0.004(4) 0.002(4)
C5 0.028(5) 0.025(6) 0.023(5) -0.006(4) 0.003(4) -0.011(4)
C6 0.026(5) 0.037(6) 0.009(5) -0.006(5) 0.008(4) -0.006(4)
C7 0.023(5) 0.010(5) 0.030(6) -0.003(5) 0.000(4) -0.004(4)
C8 0.031(5) 0.032(6) 0.021(5) -0.005(5) 0.008(4) -0.002(4)
C9 0.018(4) 0.029(6) 0.021(5) -0.009(4) 0.004(4) 0.000(4)
C10 0.040(5) 0.031(6) 0.021(6) 0.008(5) 0.011(4) -0.008(4)
C11 0.048(5) 0.022(5) 0.012(5) -0.005(4) 0.009(4) -0.003(4)
N12 0.029(4) 0.024(4) 0.019(4) 0.005(4) -0.002(3) -0.010(4)
C13 0.043(5) 0.022(6) 0.034(6) -0.001(4) 0.007(5) -0.002(4)
C14 0.064(6) 0.033(6) 0.044(6) -0.008(5) 0.010(5) -0.012(5)
C15 0.055(5) 0.031(6) 0.048(7) -0.004(5) 0.021(5) -0.006(4)
C16 0.056(5) 0.030(6) 0.080(8) 0.013(5) -0.011(5) -0.003(5)
C17 0.022(5) 0.037(6) 0.022(5) -0.008(4) 0.008(4) -0.001(4)
C18 0.057(5) 0.061(7) 0.035(5) 0.008(5) 0.021(4) -0.009(5)
C19 0.040(5) 0.062(6) 0.036(5) 0.005(5) 0.000(4) 0.013(5)
C20 0.051(5) 0.044(6) 0.021(5) -0.001(5) 0.006(4) 0.006(5)

loop_
_atom_type_symbol
_atom_type_description
_atom_type_scat_dispersion_real
_atom_type_scat_dispersion_imag
_atom_type_scat_source
C C 0.0033 0.0016 'International Tables Vol C Tables 4.2.6.8 and 6.1.1.4'
H H 0.0000 0.0000 'International Tables Vol C Tables 4.2.6.8 and 6.1.1.4'
N N 0.0061 0.0033 'International Tables Vol C Tables 4.2.6.8 and 6.1.1.4'
Cl Cl 0.1484 0.1585 'International Tables Vol C Tables 4.2.6.8 and 6.1.1.4'
Pd Pd -0.9988 1.0072 'International Tables Vol C Tables 4.2.6.8 and 6.1.1.4'

loop_
_geom_angle_atom_site_label_1
_geom_angle_atom_site_label_2
_geom_angle_atom_site_label_3
_geom_angle
_geom_angle_site_symmetry_1
_geom_angle_site_symmetry_3
_geom_angle_publ_flag
N1 Pd N12 79.6(3) . . ?
N1 Pd Cl2 95.3(2) . . ?
N12 Pd Cl2 174.39(19) . . ?
N1 Pd Cl1 174.1(2) . . ?
N12 Pd Cl1 95.4(2) . . ?
Cl2 Pd Cl1 89.89(8) . . ?
C2 N1 C6 117.7(7) . . ?
C2 N1 Pd 126.2(6) . . ?
C6 N1 Pd 115.9(6) . . ?
N1 C2 C3 123.8(8) . . ?
C2 C3 C4 120.3(8) . . ?
C3 C4 C5 116.0(8) . . ?
C3 C4 C13 120.7(8) . . ?
C5 C4 C13 123.3(8) . . ?
C6 C5 C4 121.4(8) . . ?
N1 C6 C5 120.7(8) . . ?
N1 C6 C7 114.0(8) . . ?
C5 C6 C7 125.3(8) . . ?
N12 C7 C8 119.9(8) . . ?
N12 C7 C6 114.9(8) . . ?
C8 C7 C6 125.1(8) . . ?
C7 C8 C9 121.9(8) . . ?
C8 C9 C10 115.7(7) . . ?
C8 C9 C17 123.8(7) . . ?
C10 C9 C17 120.4(7) . . ?
C11 C10 C9 121.1(8) . . ?
N12 C11 C10 122.1(8) . . ?
C11 N12 C7 119.2(7) . . ?
C11 N12 Pd 125.4(6) . . ?
C7 N12 Pd 115.3(6) . . ?
C4 C13 C15 112.5(7) . . ?
C4 C13 C16 108.6(6) . . ?
C15 C13 C16 110.2(6) . . ?
C4 C13 C14 108.7(6) . . ?
C15 C13 C14 108.5(6) . . ?
C16 C13 C14 108.3(6) . . ?
C20 C17 C9 111.3(6) . . ?
C20 C17 C18 109.0(6) . . ?
C9 C17 C18 111.0(6) . . ?
C20 C17 C19 108.9(5) . . ?
C9 C17 C19 107.0(6) . . ?
C18 C17 C19 109.5(6) . . ?

loop_
_geom_bond_atom_site_label_1
_geom_bond_atom_site_label_2
_geom_bond_distance
_geom_bond_site_symmetry_2
_geom_bond_publ_flag
Pd N1 2.028(6) . ?
Pd N12 2.029(6) . ?
Pd Cl2 2.280(2) . ?
Pd Cl1 2.288(2) . ?
N1 C2 1.336(8) . ?
N1 C6 1.367(8) . ?
C2 C3 1.370(9) . ?
C3 C4 1.385(9) . ?
C4 C5 1.408(9) . ?
C4 C13 1.520(9) . ?
C5 C6 1.380(9) . ?
C6 C7 1.460(9) . ?
C7 N12 1.370(8) . ?
C7 C8 1.380(8) . ?
C8 C9 1.387(9) . ?
C9 C10 1.392(9) . ?
C9 C17 1.531(9) . ?
C10 C11 1.373(8) . ?
C11 N12 1.325(8) . ?
C13 C15 1.520(9) . ?
C13 C16 1.542(8) . ?
C13 C14 1.559(9) . ?
C17 C20 1.533(8) . ?
C17 C18 1.542(9) . ?
C17 C19 1.544(8) . ?
